data_7715458
loop_
_publ_author_name
'Khan, Mohammad Yasir'
'Husain, Ahmad'
'Mahajan, Dhiraj K.'
'Muaz, Mohammad'
'Shahid, M.'
'Zeeshan, Mohd'
'Sama, Farasha'
'Ahmad, Sharique'

_publ_section_title
;
 Facile synthesis of a three-dimensional Ln-MOF@FCNT composite for the
 fabrication of a symmetric supercapacitor device with ultra-high energy
 density: overcoming the energy storage barrier.
;
_journal_issue 17
_journal_name_full 'Dalton transactions (Cambridge, England : 2003)'
_journal_page_first 7477
_journal_page_last 7497
_journal_paper_doi 10.1039/d4dt00136b
_journal_volume 53
_journal_year 2024
_chemical_formula_moiety '0.06(C224 H96 N32 O128 Pr16), C2 H7 N'
_chemical_formula_sum 'C16 H13 N3 O8 Pr'
_chemical_formula_weight 516.20
_space_group_crystal_system orthorhombic
_space_group_IT_number 70
_space_group_name_Hall '-F 2uv 2vw'
_space_group_name_H-M_alt 'F d d d :2'
_symmetry_Int_Tables_number 70
_atom_sites_solution_primary iterative
_audit_creation_date 2022-04-17
_audit_creation_method
;
Olex2 1.2
(compiled 2018.05.29 svn.r3508 for OlexSys, GUI svn.r5506)
;
_audit_update_record
;
2023-10-24 deposited with the CCDC.	2024-03-18 downloaded from the CCDC.
;
_cell_angle_alpha 90
_cell_angle_beta 90
_cell_angle_gamma 90
_cell_formula_units_Z 16
_cell_length_a 17.865(4)
_cell_length_b 18.094(4)
_cell_length_c 27.261(8)
_cell_measurement_reflns_used 9488
_cell_measurement_temperature 100(2)
_cell_measurement_theta_max 23.03
_cell_measurement_theta_min 2.91
_cell_volume 8812(4)
_computing_cell_refinement 'SAINT V8.38A (?, 2016)'
_computing_data_reduction 'SAINT V8.38A (?, 2016)'
_computing_molecular_graphics 'Olex2 (Dolomanov et al., 2009)'
_computing_publication_material 'Olex2 (Dolomanov et al., 2009)'
_computing_structure_refinement 'olex2.refine (Bourhis et al., 2015)'
_computing_structure_solution 'olex2.solve (Bourhis et al., 2015)'
_diffrn_ambient_temperature 100(2)
_diffrn_measured_fraction_theta_full 0.9985
_diffrn_measured_fraction_theta_max 0.9985
_diffrn_measurement_device_type 'Bruker APEX-II CCD'
_diffrn_measurement_method '\f and \w scans'
_diffrn_radiation_type 'Mo K\a'
_diffrn_radiation_wavelength 0.71073
_diffrn_reflns_av_R_equivalents 0.1427
_diffrn_reflns_av_unetI/netI 0.0486
_diffrn_reflns_limit_h_max 23
_diffrn_reflns_limit_h_min -23
_diffrn_reflns_limit_k_max 24
_diffrn_reflns_limit_k_min -24
_diffrn_reflns_limit_l_max 36
_diffrn_reflns_limit_l_min -36
_diffrn_reflns_number 44153
_diffrn_reflns_theta_full 25.4999
_diffrn_reflns_theta_max 25.50
_diffrn_reflns_theta_min 2.76
_diffrn_standards_number 0
_exptl_absorpt_coefficient_mu 2.253
_exptl_absorpt_correction_T_max 0.7457
_exptl_absorpt_correction_T_min 0.4988
_exptl_absorpt_correction_type multi-scan
_exptl_absorpt_process_details
;
SADABS-2016/2 (Bruker,2016/2) was used for absorption correction.
wR2(int) was 0.1787 before and 0.0958 after correction.
The Ratio of minimum to maximum transmission is 0.6689.
The \l/2 correction factor is Not present.
;
_exptl_crystal_colour colourless
_exptl_crystal_colour_primary colourless
_exptl_crystal_density_diffrn 1.5562
_exptl_crystal_description needle
_exptl_crystal_F_000 4048.6745
_exptl_crystal_size_max 0.41
_exptl_crystal_size_mid 0.27
_exptl_crystal_size_min 0.14
_refine_diff_density_max 0.9286
_refine_diff_density_min -1.4267
_refine_diff_density_rms 0.1560
_refine_ls_d_res_high 0.8255
_refine_ls_d_res_low 7.3926
_refine_ls_extinction_expression Fc^*^=kFc[1+0.001xFc^2^\l^3^/sin(2\q)]^-1/4^
_refine_ls_goodness_of_fit_ref 1.1315
_refine_ls_hydrogen_treatment mixed
_refine_ls_matrix_type full
_refine_ls_number_constraints 13
_refine_ls_number_parameters 118
_refine_ls_number_reflns 2062
_refine_ls_number_restraints 0
_refine_ls_restrained_S_all 1.1315
_refine_ls_R_factor_all 0.0457
_refine_ls_R_factor_gt 0.0322
_refine_ls_shift/su_max 0.0213
_refine_ls_shift/su_mean 0.0013
_refine_ls_structure_factor_coef Fsqd
_refine_ls_weighting_details 'w=1/[\s^2^(Fo^2^)+(0.0414P)^2^+117.4288P] where P=(Fo^2^+2Fc^2^)/3'
_refine_ls_weighting_scheme calc
_refine_ls_wR_factor_gt 0.0821
_refine_ls_wR_factor_ref 0.1000
_reflns_Friedel_coverage 0.0
_reflns_limit_h_max 21
_reflns_limit_h_min 0
_reflns_limit_k_max 21
_reflns_limit_k_min 0
_reflns_limit_l_max 32
_reflns_limit_l_min 0
_reflns_number_gt 1622
_reflns_number_total 2062
_reflns_threshold_expression I>=2u(I)
_cod_data_source_file d4dt00136b3.cif
_cod_data_source_block YK79_a
_cod_depositor_comments 'Adding full bibliography for 7715458.cif.'
_cod_original_sg_symbol_H-M 'F d d d'
_cod_database_code 7715458
_olex2_refinement_description
;
1. Fixed Uiso
 At 1.2 times of:
  All C(H) groups, All N(H) groups
 At 1.5 times of:
  All C(H,H,H) groups
2. Uiso/Uaniso restraints and constraints
Uanis(O3) = Uanis(C5) = Uanis(C6)
3. Others
 Fixed Sof: H1(0.5) H2(0.5)
4.a Riding coordinates:
 N2(H2)
4.b Aromatic/amide H refined with riding coordinates:
 C3(H3), C5(H5), C6(H6)
4.c Idealised Me refined as rotating group:
 C8(H8a,H8b,H8c)
;
_olex2_submission_special_instructions 'No special instructions were received'

loop_
_space_group_symop_id
_space_group_symop_operation_xyz
1 x,y,z
2 x,-y+1/4,-z+1/4
3 -x+1/4,y,-z+1/4
4 -x+1/4,-y+1/4,z
5 -x,-y,-z
6 -x,y-1/4,z-1/4
7 x-1/4,-y,z-1/4
8 x-1/4,y-1/4,-z
9 x,y+1/2,z+1/2
10 x,-y+3/4,-z+3/4
11 -x+1/4,y+1/2,-z+3/4
12 -x+1/4,-y+3/4,z+1/2
13 -x,-y+1/2,-z+1/2
14 -x,y+1/4,z+1/4
15 x-1/4,-y+1/2,z+1/4
16 x-1/4,y+1/4,-z+1/2
17 x+1/2,y,z+1/2
18 x+1/2,-y+1/4,-z+3/4
19 -x+3/4,y,-z+3/4
20 -x+3/4,-y+1/4,z+1/2
21 -x+1/2,-y,-z+1/2
22 -x+1/2,y-1/4,z+1/4
23 x+1/4,-y,z+1/4
24 x+1/4,y-1/4,-z+1/2
25 x+1/2,y+1/2,z
26 x+1/2,-y+3/4,-z+1/4
27 -x+3/4,y+1/2,-z+1/4
28 -x+3/4,-y+3/4,z
29 -x+1/2,-y+1/2,-z
30 -x+1/2,y+1/4,z-1/4
31 x+1/4,-y+1/2,z-1/4
32 x+1/4,y+1/4,-z

loop_
_atom_site_label
_atom_site_type_symbol
_atom_site_fract_x
_atom_site_fract_y
_atom_site_fract_z
_atom_site_U_iso_or_equiv
_atom_site_adp_type
_atom_site_occupancy
_atom_site_site_symmetry_order
_atom_site_refinement_flags_posn
_atom_site_refinement_flags_adp
_atom_site_refinement_flags_occupancy
Pr1 Pr 0.625 0.751865(19) 0.625 0.01665(17) Uani 1.000000 2 S T P
O2 O 0.5391(3) 0.5601(2) 0.56636(14) 0.0398(11) Uani 1.000000 1 . . .
O4 O 0.2776(2) 0.5942(2) 0.38645(13) 0.0303(9) Uani 1.000000 1 . . .
O1 O 0.5389(3) 0.6812(2) 0.57756(15) 0.0426(11) Uani 1.000000 1 . . .
N1 N 0.3811(2) 0.5839(2) 0.45540(15) 0.0200(9) Uani 1.000000 1 . . .
C1 C 0.5142(3) 0.6235(3) 0.55945(18) 0.0221(11) Uani 1.000000 1 . . .
C3 C 0.4367(3) 0.5810(3) 0.48804(19) 0.0269(12) Uani 1.000000 1 . . .
C2 C 0.4474(3) 0.6302(3) 0.52552(19) 0.0249(12) Uani 1.000000 1 . . .
C4 C 0.3316(4) 0.6367(4) 0.4608(2) 0.055(2) Uani 1.000000 1 . . .
C7 C 0.2691(5) 0.6365(5) 0.4230(3) 0.072(3) Uani 1.000000 1 . . .
O3 O 0.2156(5) 0.6777(5) 0.4289(3) 0.155(3) Uani 1.000000 1 . . .
C6 C 0.3982(7) 0.6867(7) 0.5295(4) 0.155(3) Uani 1.000000 1 . . .
C5 C 0.3376(7) 0.6882(8) 0.4975(4) 0.155(3) Uani 1.000000 1 . . .
N2 N 0.125 0.625 0.3494(3) 0.062(3) Uani 1.000000 2 S T P
C8 C 0.1122(5) 0.5578(5) 0.3225(3) 0.075(3) Uani 1.000000 1 . . .
H3 H 0.4716(3) 0.5416(3) 0.48503(19) 0.0323(15) Uiso 1.000000 1 R . .
H5 H 0.3003(7) 0.7252(8) 0.5010(4) 0.186(4) Uiso 1.000000 1 R . .
H6 H 0.4048(7) 0.7242(7) 0.5535(4) 0.186(4) Uiso 1.000000 1 R . .
H2 H 0.158461995997 0.618836724292 0.3717(3) 0.075(3) Uiso 0.500000 1 R . .
H8a H 0.070(2) 0.5647(12) 0.3001(17) 0.113(4) Uiso 1.000000 1 GR . .
H8b H 0.1571(13) 0.545(2) 0.3037(19) 0.113(4) Uiso 1.000000 1 GR . .
H8c H 0.101(4) 0.5177(9) 0.3455(4) 0.113(4) Uiso 1.000000 1 GR . .

loop_
_atom_site_aniso_label
_atom_site_aniso_U_11
_atom_site_aniso_U_22
_atom_site_aniso_U_33
_atom_site_aniso_U_12
_atom_site_aniso_U_13
_atom_site_aniso_U_23
Pr1 0.0190(2) 0.0186(2) 0.0124(2) -0.000000 0.00273(15) 0.000000
O2 0.055(3) 0.035(2) 0.030(2) 0.018(2) -0.022(2) -0.0117(18)
O4 0.025(2) 0.039(2) 0.026(2) 0.0105(18) -0.0081(16) -0.0078(17)
O1 0.056(3) 0.031(2) 0.041(2) -0.013(2) -0.020(2) -0.0055(19)
N1 0.021(2) 0.020(2) 0.018(2) -0.0014(19) -0.0018(18) 0.0004(17)
C1 0.024(3) 0.027(3) 0.015(2) 0.005(2) -0.003(2) -0.001(2)
C3 0.032(3) 0.026(3) 0.023(3) 0.006(2) -0.003(2) -0.001(2)
C2 0.029(3) 0.027(3) 0.019(2) 0.006(2) -0.007(2) -0.005(2)
C4 0.051(4) 0.078(5) 0.036(4) 0.044(4) -0.028(3) -0.033(4)
C7 0.065(5) 0.109(7) 0.040(4) 0.066(5) -0.031(4) -0.045(4)
O3 0.144(5) 0.213(6) 0.108(4) 0.152(5) -0.101(4) -0.125(4)
C6 0.144(5) 0.213(6) 0.108(4) 0.152(5) -0.101(4) -0.125(4)
C5 0.144(5) 0.213(6) 0.108(4) 0.152(5) -0.101(4) -0.125(4)
N2 0.049(6) 0.110(8) 0.029(4) -0.012(6) -0.000000 0.000000
C8 0.074(7) 0.088(6) 0.064(5) 0.036(5) 0.024(5) 0.007(5)

loop_
_atom_type_symbol
_atom_type_scat_dispersion_real
_atom_type_scat_dispersion_imag
_atom_type_scat_Cromer_Mann_a1
_atom_type_scat_Cromer_Mann_a2
_atom_type_scat_Cromer_Mann_a3
_atom_type_scat_Cromer_Mann_a4
_atom_type_scat_Cromer_Mann_b1
_atom_type_scat_Cromer_Mann_b2
_atom_type_scat_Cromer_Mann_b3
_atom_type_scat_Cromer_Mann_b4
_atom_type_scat_Cromer_Mann_c
_atom_type_scat_source
_atom_type_scat_dispersion_source
Pr -0.09076 2.91177 22.04400 19.66970 12.38560 2.82428 2.77393 0.22209 16.76690 143.64400 2.05830001831 'International Tables Volume C Table 6.1.1.4 (pp. 500-502)' 'Henke, Gullikson and Davis, At. Data and Nucl. Data Tables, 1993, 54, 2'
H 0.00000 0.00000 0.49300 0.32291 0.14019 0.04081 10.51090 26.12570 3.14236 57.79970 0.0030380000826 'International Tables Volume C Table 6.1.1.4 (pp. 500-502)' 'Henke, Gullikson and Davis, At. Data and Nucl. Data Tables, 1993, 54, 2'
C 0.00347 0.00161 2.31000 1.02000 1.58860 0.86500 20.84390 10.20750 0.56870 51.65120 0.215599998832 'International Tables Volume C Table 6.1.1.4 (pp. 500-502)' 'Henke, Gullikson and Davis, At. Data and Nucl. Data Tables, 1993, 54, 2'
O 0.01158 0.00611 3.04850 2.28680 1.54630 0.86700 13.27710 5.70110 0.32390 32.90890 0.250800013542 'International Tables Volume C Table 6.1.1.4 (pp. 500-502)' 'Henke, Gullikson and Davis, At. Data and Nucl. Data Tables, 1993, 54, 2'
N 0.00653 0.00323 12.21260 3.13220 2.01250 1.16630 0.00570 9.89330 28.99750 0.58260 -11.5290002823 'International Tables Volume C Table 6.1.1.4 (pp. 500-502)' 'Henke, Gullikson and Davis, At. Data and Nucl. Data Tables, 1993, 54, 2'

loop_
_geom_angle_atom_site_label_1
_geom_angle_atom_site_label_2
_geom_angle_atom_site_label_3
_geom_angle
_geom_angle_site_symmetry_1
_geom_angle_site_symmetry_3
_geom_angle_publ_flag
O2 Pr1 O2 126.31(19) 4_665 2_566 ?
O4 Pr1 O2 132.03(12) 14_655 2_566 ?
O4 Pr1 O2 87.18(14) 32_556 2_566 ?
O4 Pr1 O2 132.03(12) 32_556 4_665 ?
O4 Pr1 O2 87.18(14) 14_655 4_665 ?
O4 Pr1 O4 93.25(19) 14_655 32_556 ?
O1 Pr1 O2 73.04(15) 3_656 4_665 ?
O1 Pr1 O2 73.04(15) . 2_566 ?
O1 Pr1 O2 78.87(16) 3_656 2_566 ?
O1 Pr1 O2 78.87(16) . 4_665 ?
O1 Pr1 O4 154.21(14) . 14_655 ?
O1 Pr1 O4 154.21(14) 3_656 32_556 ?
O1 Pr1 O4 80.62(14) 3_656 14_655 ?
O1 Pr1 O4 80.62(14) . 32_556 ?
O1 Pr1 O1 115.1(2) 3_656 . ?
N1 Pr1 O2 72.25(12) 14_655 2_566 ?
N1 Pr1 O2 144.19(15) 14_655 4_665 ?
N1 Pr1 O2 144.19(15) 32_556 2_566 ?
N1 Pr1 O2 72.25(12) 32_556 4_665 ?
N1 Pr1 O4 72.06(13) 14_655 32_556 ?
N1 Pr1 O4 72.06(13) 32_556 14_655 ?
N1 Pr1 O4 62.51(12) 14_655 14_655 ?
N1 Pr1 O4 62.51(12) 32_556 32_556 ?
N1 Pr1 O1 83.00(14) 14_655 3_656 ?
N1 Pr1 O1 83.00(14) 32_556 . ?
N1 Pr1 O1 136.34(15) 32_556 3_656 ?
N1 Pr1 O1 136.34(15) 14_655 . ?
N1 Pr1 N1 111.85(17) 32_556 14_655 ?
C1 O2 Pr1 137.3(3) . 2_566 ?
C7 O4 Pr1 127.0(4) . 8_556 ?
C1 O1 Pr1 154.3(4) . . ?
C3 N1 Pr1 124.1(3) . 6_655 ?
C4 N1 Pr1 118.3(4) . 6_655 ?
C4 N1 C3 117.1(5) . . ?
O1 C1 O2 126.1(5) . . ?
C2 C1 O2 116.7(5) . . ?
C2 C1 O1 117.2(5) . . ?
C2 C3 N1 125.2(5) . . ?
H3 C3 N1 117.4(3) . . ?
H3 C3 C2 117.4(3) . . ?
C3 C2 C1 121.0(5) . . ?
C6 C2 C1 121.6(6) . . ?
C6 C2 C3 117.4(6) . . ?
C7 C4 N1 114.7(5) . . ?
C5 C4 N1 121.6(6) . . ?
C5 C4 C7 123.7(6) . . ?
C4 C7 O4 116.6(5) . . ?
O3 C7 O4 124.4(6) . . ?
O3 C7 C4 118.9(6) . . ?
C5 C6 C2 118.1(8) . . ?
H6 C6 C2 121.0(4) . . ?
H6 C6 C5 121.0(5) . . ?
C6 C5 C4 120.4(8) . . ?
H5 C5 C4 119.8(4) . . ?
H5 C5 C6 119.8(5) . . ?
C8 N2 C8 118.7(9) 4_565 . ?
H2 N2 C8 111.2 4_565 4_565 ?
H2 N2 C8 111.0 4_565 . ?
H2 N2 C8 111.0 . 4_565 ?
H2 N2 C8 111.2 . . ?
H2 N2 H2 90.0 4_565 . ?
H8a C8 N2 109.5 . . ?
H8b C8 N2 109.5 . . ?
H8b C8 H8a 109.5 . . ?
H8c C8 N2 109.5 . . ?
H8c C8 H8a 109.5 . . ?
H8c C8 H8b 109.5 . . ?

loop_
_geom_bond_atom_site_label_1
_geom_bond_atom_site_label_2
_geom_bond_distance
_geom_bond_site_symmetry_2
_geom_bond_publ_flag
Pr1 O2 2.483(4) 4_665 ?
Pr1 O2 2.483(4) 2_566 ?
Pr1 O4 2.433(4) 32_556 ?
Pr1 O4 2.433(4) 14_655 ?
Pr1 O1 2.382(4) 3_656 ?
Pr1 O1 2.382(4) . ?
Pr1 N1 2.650(4) 32_556 ?
Pr1 N1 2.650(4) 14_655 ?
O2 C1 1.245(6) . ?
O4 C7 1.266(7) . ?
O1 C1 1.236(6) . ?
N1 C3 1.334(7) . ?
N1 C4 1.310(7) . ?
C1 C2 1.514(7) . ?
C3 C2 1.369(7) . ?
C3 H3 0.9500 . ?
C2 C6 1.352(10) . ?
C4 C7 1.520(9) . ?
C4 C5 1.371(10) . ?
C7 O3 1.222(8) . ?
C6 C5 1.390(11) . ?
C6 H6 0.9500 . ?
C5 H5 0.9500 . ?
N2 C8 1.438(10) . ?
N2 C8 1.438(10) 4_565 ?
N2 H2 0.8600 . ?
N2 H2 0.8600 4_565 ?
C8 H8a 0.9800 . ?
C8 H8b 0.9800 . ?
C8 H8c 0.9800 . ?

loop_
_smtbx_masks_void_nr
_smtbx_masks_void_average_x
_smtbx_masks_void_average_y
_smtbx_masks_void_average_z
_smtbx_masks_void_volume
_smtbx_masks_void_count_electrons
_smtbx_masks_void_content
1 0.125 0.125 0.125 273.5 77.7 ?
2 -0.125 -0.125 0.875 273.5 84.3 ?
3 -0.125 0.375 0.375 273.5 84.3 ?
4 0.125 0.625 0.625 273.5 77.7 ?
5 0.375 0.375 0.875 273.5 84.3 ?
6 0.375 0.875 0.375 273.5 84.3 ?
7 0.625 0.125 0.625 273.5 77.7 ?
8 0.625 0.625 0.125 273.5 77.7 ?
